data_7039150
loop_
_publ_author_name
'Braum\"uller, Markus'
'Schulz, Martin'
'Staniszewska, Magdalena'
'Sorsche, Dieter'
'Wunderlin, Markus'
'Popp, J\"urgen'
'Guthmuller, Julien'
'Dietzek, Benjamin'
'Rau, Sven'

_publ_section_title
;
 Synthesis and characterization of ruthenium and rhenium dyes with
 phosphonate anchoring groups.
;
_journal_issue 22
_journal_name_full 'Dalton transactions (Cambridge, England : 2003)'
_journal_page_first 9216
_journal_page_last 9228
_journal_paper_doi 10.1039/c6dt01047d
_journal_volume 45
_journal_year 2016
_chemical_formula_moiety 'C39 H40 Cl N8 O9 P2 Re, C4 H8 O2'
_chemical_formula_sum 'C43 H48 Cl N8 O11 P2 Re'
_chemical_formula_weight 1136.48
_chemical_name_common Re-L2
_space_group_IT_number 14
_symmetry_cell_setting monoclinic
_symmetry_Int_Tables_number 14
_symmetry_space_group_name_Hall '-P 2ybc'
_symmetry_space_group_name_H-M 'P 1 21/c 1'
_atom_sites_solution_hydrogens geom
_audit_creation_date 2016-03-14T16:58:47-00:00
_audit_creation_method 'WinGX routine CIF_UPDATE'
_audit_update_record
;
2016-03-15 deposited with the CCDC.
2016-04-28 downloaded from the CCDC.
;
_cell_angle_alpha 90
_cell_angle_beta 105.124(5)
_cell_angle_gamma 90
_cell_formula_units_Z 4
_cell_length_a 10.6361(8)
_cell_length_b 37.8192(14)
_cell_length_c 11.9861(5)
_cell_measurement_reflns_used 5703
_cell_measurement_temperature 150(2)
_cell_measurement_theta_max 27.053
_cell_measurement_theta_min 3.342
_cell_volume 4654.4(4)
_computing_cell_refinement
;
        CrysAlisPro, Agilent Technologies,
        Version 1.171.36.32 (release 02-08-2013 CrysAlis171 .NET)
        (compiled Aug  2 2013,16:46:58)
;
_computing_data_collection
;
        CrysAlisPro, Agilent Technologies,
        Version 1.171.36.32 (release 02-08-2013 CrysAlis171 .NET)
        (compiled Aug  2 2013,16:46:58)
;
_computing_data_reduction
;
        CrysAlisPro, Agilent Technologies,
        Version 1.171.36.32 (release 02-08-2013 CrysAlis171 .NET)
        (compiled Aug  2 2013,16:46:58)
;
_computing_structure_refinement 'SHELXL-2013 (Sheldrick, 2013)'
_diffrn_ambient_temperature 150(2)
_diffrn_detector_area_resol_mean 10.3385
_diffrn_measured_fraction_theta_full 0.997
_diffrn_measured_fraction_theta_max 0.998
_diffrn_measurement_device_type 'SuperNova, Dual, Cu at zero, Atlas'
_diffrn_measurement_method '\w scans'
_diffrn_orient_matrix_UB_11 -0.0206176
_diffrn_orient_matrix_UB_12 -0.0177243
_diffrn_orient_matrix_UB_13 -0.0127762
_diffrn_orient_matrix_UB_21 -0.0658749
_diffrn_orient_matrix_UB_22 0.0056097
_diffrn_orient_matrix_UB_23 -0.0141404
_diffrn_orient_matrix_UB_31 0.001641
_diffrn_orient_matrix_UB_32 0.0025263
_diffrn_orient_matrix_UB_33 -0.0582515
_diffrn_radiation_monochromator mirror
_diffrn_radiation_probe x-ray
_diffrn_radiation_type MoK\a
_diffrn_radiation_wavelength 0.71073
_diffrn_reflns_av_R_equivalents 0.0678
_diffrn_reflns_av_unetI/netI 0.0999
_diffrn_reflns_Laue_measured_fraction_full 0.997
_diffrn_reflns_Laue_measured_fraction_max 0.998
_diffrn_reflns_limit_h_max 11
_diffrn_reflns_limit_h_min -13
_diffrn_reflns_limit_k_max 47
_diffrn_reflns_limit_k_min -47
_diffrn_reflns_limit_l_max 14
_diffrn_reflns_limit_l_min -13
_diffrn_reflns_number 29297
_diffrn_reflns_point_group_measured_fraction_full 0.997
_diffrn_reflns_point_group_measured_fraction_max 0.998
_diffrn_reflns_theta_full 25.242
_diffrn_reflns_theta_max 26.372
_diffrn_reflns_theta_min 3.522
_exptl_absorpt_coefficient_mu 2.805
_exptl_absorpt_correction_T_max 1
_exptl_absorpt_correction_T_min 0.5315
_exptl_absorpt_correction_type multi-scan
_exptl_absorpt_process_details
;
        CrysAlisPro, Agilent Technologies,
        Version 1.171.36.32 (release 02-08-2013 CrysAlis171 .NET)
        (compiled Aug  2 2013,16:46:58)
        Empirical absorption correction using spherical harmonics,
 implemented in SCALE3 ABSPACK scaling algorithm.
;
_exptl_crystal_colour yellow
_exptl_crystal_density_diffrn 1.622
_exptl_crystal_description fragment
_exptl_crystal_F_000 2288
_exptl_crystal_size_max 0.1197
_exptl_crystal_size_mid 0.0614
_exptl_crystal_size_min 0.0363
_refine_diff_density_max 1.587
_refine_diff_density_min -1.157
_refine_diff_density_rms 0.132
_refine_ls_extinction_method none
_refine_ls_goodness_of_fit_ref 1.017
_refine_ls_hydrogen_treatment constr
_refine_ls_matrix_type full
_refine_ls_number_parameters 595
_refine_ls_number_reflns 9492
_refine_ls_number_restraints 0
_refine_ls_restrained_S_all 1.017
_refine_ls_R_factor_all 0.0754
_refine_ls_R_factor_gt 0.0494
_refine_ls_shift/su_max 0.003
_refine_ls_shift/su_mean 0
_refine_ls_structure_factor_coef Fsqd
_refine_ls_weighting_details
;
 w=1/[\s^2^(Fo^2^)+(0.0440P)^2^+5.0930P]
 where P=(Fo^2^+2Fc^2^)/3
;
_refine_ls_weighting_scheme calc
_refine_ls_wR_factor_gt 0.0998
_refine_ls_wR_factor_ref 0.1109
_reflns_number_gt 7123
_reflns_number_total 9492
_reflns_threshold_expression 'I > 2\s(I)'
_cod_data_source_file c6dt01047d1.cif
_cod_data_source_block Re-L2
_cod_depositor_comments 'Adding full bibliography for 7039148--7039151.cif.'
_cod_original_sg_symbol_H-M 'P 21/c'
_cod_database_code 7039150

loop_
_symmetry_equiv_pos_as_xyz
'x, y, z'
'-x, y+1/2, -z+1/2'
'-x, -y, -z'
'x, -y-1/2, z-1/2'

loop_
_atom_site_label
_atom_site_type_symbol
_atom_site_fract_x
_atom_site_fract_y
_atom_site_fract_z
_atom_site_U_iso_or_equiv
_atom_site_adp_type
_atom_site_occupancy
_atom_site_calc_flag
C1 C 0.0493(6) 0.85911(15) 0.2226(5) 0.0301(13) Uani 1 d
C2 C -0.0193(6) 0.84139(17) 0.0059(5) 0.0318(14) Uani 1 d
C3 C -0.1992(7) 0.86785(16) 0.1071(5) 0.0355(15) Uani 1 d
C4 C -0.1583(6) 0.90840(16) -0.1702(4) 0.0308(14) Uani 1 d
H4 H -0.1483 0.8847 -0.187 0.037 Uiso 1 calc
C5 C -0.2057(6) 0.93115(15) -0.2608(4) 0.0291(13) Uani 1 d
H5 H -0.2258 0.923 -0.3366 0.035 Uiso 1 calc
C6 C -0.2231(6) 0.96632(15) -0.2375(4) 0.0297(13) Uani 1 d
C7 C -0.1897(6) 0.97716(15) -0.1224(4) 0.0280(13) Uani 1 d
H7 H -0.199 1.0007 -0.1039 0.034 Uiso 1 calc
C8 C -0.1429(6) 0.95278(14) -0.0363(4) 0.0283(13) Uani 1 d
C9 C -0.1053(6) 0.96256(14) 0.0882(4) 0.0261(13) Uani 1 d
C10 C -0.1206(6) 0.99637(15) 0.1278(4) 0.0275(13) Uani 1 d
H10 H -0.155 1.0143 0.0755 0.033 Uiso 1 calc
C11 C -0.0846(6) 1.00350(15) 0.2457(4) 0.0264(13) Uani 1 d
C12 C -0.0342(6) 0.97540(15) 0.3203(4) 0.0309(14) Uani 1 d
H12 H -0.0087 0.9791 0.3998 0.037 Uiso 1 calc
C13 C -0.0225(6) 0.94250(15) 0.2760(4) 0.0278(13) Uani 1 d
H13 H 0.0112 0.9243 0.3271 0.033 Uiso 1 calc
C14 C -0.0953(6) 1.03825(15) 0.2937(4) 0.0281(13) Uani 1 d
C15 C -0.2743(6) 0.99217(15) -0.3297(4) 0.0282(13) Uani 1 d
C16 C -0.2992(6) 1.02711(15) -0.3188(4) 0.0290(13) Uani 1 d
H16 H -0.2875 1.04 -0.2508 0.035 Uiso 1 calc
C17 C -0.1329(6) 1.07020(14) 0.2403(4) 0.0258(13) Uani 1 d
H17 H -0.16 1.0746 0.1613 0.031 Uiso 1 calc
C18 C -0.3891(6) 1.07364(15) -0.4662(4) 0.0286(13) Uani 1 d
C19 C -0.4561(6) 1.07939(16) -0.5806(5) 0.0342(14) Uani 1 d
H19 H -0.4714 1.0609 -0.6334 0.041 Uiso 1 calc
C20 C -0.5001(6) 1.11334(15) -0.6149(5) 0.0354(15) Uani 1 d
H20 H -0.5437 1.1175 -0.6918 0.042 Uiso 1 calc
C21 C -0.4803(6) 1.14098(16) -0.5372(5) 0.0353(14) Uani 1 d
C22 C -0.4113(7) 1.13457(16) -0.4240(5) 0.0371(15) Uani 1 d
H22 H -0.3951 1.1532 -0.3715 0.044 Uiso 1 calc
C23 C -0.3660(6) 1.10130(16) -0.3875(5) 0.0350(15) Uani 1 d
H23 H -0.3207 1.0974 -0.3109 0.042 Uiso 1 calc
C24 C -0.2270(7) 1.24161(15) 0.3257(5) 0.0376(15) Uani 1 d
H24A H -0.1477 1.2547 0.3288 0.045 Uiso 1 calc
H24B H -0.2533 1.247 0.3955 0.045 Uiso 1 calc
C25 C -0.1980(6) 1.20223(15) 0.3239(5) 0.0318(14) Uani 1 d
C26 C -0.1708(7) 1.18607(16) 0.2275(5) 0.0390(16) Uani 1 d
H26 H -0.1694 1.1995 0.1629 0.047 Uiso 1 calc
C27 C -0.1464(7) 1.15034(15) 0.2284(5) 0.0357(15) Uani 1 d
H27 H -0.1281 1.1397 0.1645 0.043 Uiso 1 calc
C28 C -0.1489(6) 1.13022(15) 0.3240(4) 0.0275(13) Uani 1 d
C29 C -0.1767(6) 1.14601(15) 0.4186(5) 0.0319(14) Uani 1 d
H29 H -0.1788 1.1325 0.4828 0.038 Uiso 1 calc
C30 C -0.2010(6) 1.18159(16) 0.4181(4) 0.0305(14) Uani 1 d
H30 H -0.2198 1.192 0.4822 0.037 Uiso 1 calc
C31 C -0.5298(6) 1.17768(16) -0.5749(5) 0.0373(15) Uani 1 d
H31A H -0.5095 1.1834 -0.6471 0.045 Uiso 1 calc
H31B H -0.4857 1.1947 -0.5173 0.045 Uiso 1 calc
C32 C -0.4525(8) 1.29958(19) 0.3324(6) 0.056(2) Uani 1 d
H32A H -0.4554 1.2774 0.372 0.067 Uiso 1 calc
H32B H -0.5409 1.3082 0.3037 0.067 Uiso 1 calc
C33 C -0.8602(8) 1.2345(2) -0.6606(8) 0.069(2) Uani 1 d
H33A H -0.8877 1.2409 -0.5922 0.083 Uiso 1 calc
H33B H -0.9183 1.2163 -0.7018 0.083 Uiso 1 calc
C34 C -0.5839(8) 1.2339(2) 0.1093(7) 0.062(2) Uani 1 d
H34A H -0.6394 1.2524 0.1266 0.075 Uiso 1 calc
H34B H -0.5605 1.2404 0.0389 0.075 Uiso 1 calc
C35 C -0.7483(12) 1.1179(3) -0.4045(9) 0.092(3) Uani 1 d
H35A H -0.8094 1.1014 -0.3878 0.138 Uiso 1 calc
H35B H -0.678 1.1214 -0.3366 0.138 Uiso 1 calc
H35C H -0.7146 1.1088 -0.4657 0.138 Uiso 1 calc
C36 C -0.8148(9) 1.1522(3) -0.4409(8) 0.077(3) Uani 1 d
H36A H -0.8874 1.1485 -0.5081 0.092 Uiso 1 calc
H36B H -0.849 1.1614 -0.3792 0.092 Uiso 1 calc
C37 C 0.5168(10) 0.9612(3) 0.1073(9) 0.078(3) Uani 1 d
C38 C -0.6530(9) 1.2003(2) 0.0935(7) 0.075(3) Uani 1 d
H38A H -0.7307 1.2023 0.0314 0.113 Uiso 1 calc
H38B H -0.6759 1.1941 0.1634 0.113 Uiso 1 calc
H38C H -0.598 1.1822 0.0754 0.113 Uiso 1 calc
C39 C -0.8652(10) 1.2658(2) -0.7355(8) 0.086(3) Uani 1 d
H39A H -0.9524 1.275 -0.7574 0.13 Uiso 1 calc
H39B H -0.8392 1.2592 -0.8035 0.13 Uiso 1 calc
H39C H -0.8071 1.2836 -0.6942 0.13 Uiso 1 calc
C40 C -0.3753(11) 1.3251(2) 0.4120(7) 0.086(3) Uani 1 d
H40A H -0.4134 1.3288 0.4754 0.129 Uiso 1 calc
H40B H -0.3732 1.3471 0.3726 0.129 Uiso 1 calc
H40C H -0.2881 1.3163 0.4408 0.129 Uiso 1 calc
C41 C 0.5077(10) 0.9371(3) -0.0821(7) 0.084(3) Uani 1 d
H41A H 0.438 0.9542 -0.1079 0.101 Uiso 1 calc
H41B H 0.5683 0.9396 -0.1296 0.101 Uiso 1 calc
C42 C 0.5977(10) 0.9628(3) 0.2291(8) 0.087(3) Uani 1 d
H42A H 0.679 0.9509 0.2351 0.131 Uiso 1 calc
H42B H 0.5522 0.9514 0.2787 0.131 Uiso 1 calc
H42C H 0.6139 0.987 0.2521 0.131 Uiso 1 calc
C43 C 0.4558(11) 0.9019(3) -0.0909(8) 0.095(3) Uani 1 d
H43A H 0.411 0.897 -0.1699 0.142 Uiso 1 calc
H43B H 0.3962 0.8998 -0.0434 0.142 Uiso 1 calc
H43C H 0.5257 0.8853 -0.0654 0.142 Uiso 1 calc
N1 N -0.1256(5) 0.91837(11) -0.0592(3) 0.0245(10) Uani 1 d
N2 N -0.0579(5) 0.93533(12) 0.1611(3) 0.0252(10) Uani 1 d
N3 N -0.3451(5) 1.03917(12) -0.4290(3) 0.0284(11) Uani 1 d
N4 N -0.3467(6) 1.01233(13) -0.5040(4) 0.0396(14) Uani 1 d
N5 N -0.3036(6) 0.98385(13) -0.4443(4) 0.0388(13) Uani 1 d
N6 N -0.0626(6) 1.04379(13) 0.4085(4) 0.0406(14) Uani 1 d
N7 N -0.0782(6) 1.07697(14) 0.4309(4) 0.0428(14) Uani 1 d
N8 N -0.1222(5) 1.09355(12) 0.3263(3) 0.0286(11) Uani 1 d
O1 O 0.0992(5) 0.84290(12) 0.3037(3) 0.0466(12) Uani 1 d
O2 O -0.0088(5) 0.81497(11) -0.0378(4) 0.0451(12) Uani 1 d
O3 O -0.2928(5) 0.85717(13) 0.1219(4) 0.0535(13) Uani 1 d
O4 O -0.7270(5) 1.22152(12) -0.6278(4) 0.0489(12) Uani 1 d
O5 O -0.7819(5) 1.15619(12) -0.6751(4) 0.0512(13) Uani 1 d
O6 O -0.7236(5) 1.17852(13) -0.4693(4) 0.0523(13) Uani 1 d
O7 O -0.3145(5) 1.25851(12) 0.0936(4) 0.0488(12) Uani 1 d
O8 O -0.3949(5) 1.29413(11) 0.2367(4) 0.0457(12) Uani 1 d
O9 O -0.4673(5) 1.23044(11) 0.2040(3) 0.0428(11) Uani 1 d
O10 O 0.5763(7) 0.94330(17) 0.0430(6) 0.0824(18) Uani 1 d
O11 O 0.4077(7) 0.9733(2) 0.0667(7) 0.112(3) Uani 1 d
P1 P -0.70220(18) 1.18112(4) -0.59367(14) 0.0397(4) Uani 1 d
P2 P -0.35153(19) 1.25644(4) 0.20346(13) 0.0371(4) Uani 1 d
Cl1 Cl 0.16898(14) 0.91183(4) 0.06391(10) 0.0291(3) Uani 1 d
Re1 Re -0.03688(2) 0.88458(2) 0.08632(2) 0.02610(9) Uani 1 d

loop_
_atom_site_aniso_label
_atom_site_aniso_U_11
_atom_site_aniso_U_22
_atom_site_aniso_U_33
_atom_site_aniso_U_23
_atom_site_aniso_U_13
_atom_site_aniso_U_12
C1 0.031(3) 0.029(3) 0.027(3) -0.011(3) 0.002(3) -0.003(3)
C2 0.027(3) 0.036(4) 0.029(3) 0.007(3) 0.003(2) 0.002(3)
C3 0.046(4) 0.027(3) 0.032(3) 0.003(3) 0.010(3) -0.011(3)
C4 0.033(4) 0.027(3) 0.028(3) -0.004(2) -0.002(2) 0.004(3)
C5 0.035(4) 0.030(3) 0.017(2) -0.005(2) -0.002(2) -0.002(3)
C6 0.029(3) 0.029(3) 0.027(3) 0.001(2) 0.001(2) -0.001(3)
C7 0.035(4) 0.023(3) 0.026(3) 0.000(2) 0.006(2) -0.002(3)
C8 0.036(4) 0.021(3) 0.025(3) -0.004(2) 0.002(2) -0.002(3)
C9 0.033(3) 0.025(3) 0.020(2) 0.001(2) 0.005(2) 0.001(3)
C10 0.036(4) 0.023(3) 0.019(3) 0.004(2) 0.000(2) 0.000(3)
C11 0.028(3) 0.025(3) 0.024(3) -0.001(2) 0.002(2) -0.001(3)
C12 0.039(4) 0.032(3) 0.018(3) -0.001(2) 0.002(2) 0.000(3)
C13 0.031(3) 0.030(3) 0.020(3) 0.004(2) 0.003(2) -0.002(3)
C14 0.034(4) 0.028(3) 0.020(3) -0.004(2) 0.003(2) -0.005(3)
C15 0.036(4) 0.024(3) 0.021(3) -0.003(2) 0.001(2) -0.003(3)
C16 0.033(4) 0.030(3) 0.019(3) 0.001(2) -0.002(2) -0.001(3)
C17 0.033(3) 0.025(3) 0.018(2) -0.002(2) 0.003(2) 0.000(3)
C18 0.031(3) 0.029(3) 0.023(3) -0.001(2) 0.004(2) -0.005(3)
C19 0.040(4) 0.029(3) 0.028(3) -0.004(2) -0.002(3) -0.002(3)
C20 0.039(4) 0.032(3) 0.028(3) 0.003(3) -0.005(3) 0.002(3)
C21 0.035(4) 0.025(3) 0.043(3) 0.000(3) 0.005(3) -0.005(3)
C22 0.048(4) 0.024(3) 0.033(3) -0.003(3) -0.001(3) -0.001(3)
C23 0.044(4) 0.031(3) 0.024(3) 0.000(3) 0.000(3) -0.007(3)
C24 0.049(4) 0.027(3) 0.037(3) -0.002(3) 0.011(3) 0.004(3)
C25 0.031(4) 0.028(3) 0.033(3) -0.007(2) 0.002(3) 0.004(3)
C26 0.056(5) 0.030(4) 0.032(3) 0.005(3) 0.014(3) 0.006(3)
C27 0.055(4) 0.028(3) 0.025(3) -0.007(2) 0.012(3) 0.000(3)
C28 0.032(3) 0.026(3) 0.023(3) -0.002(2) 0.005(2) 0.004(3)
C29 0.037(4) 0.030(3) 0.028(3) 0.002(2) 0.006(3) 0.008(3)
C30 0.033(4) 0.040(4) 0.020(3) -0.003(2) 0.009(2) 0.006(3)
C31 0.040(4) 0.028(3) 0.037(3) 0.000(3) -0.002(3) 0.000(3)
C32 0.065(6) 0.046(4) 0.066(5) -0.005(4) 0.033(4) 0.013(4)
C33 0.049(5) 0.055(5) 0.096(6) 0.004(5) 0.006(5) 0.017(4)
C34 0.045(5) 0.066(6) 0.063(5) 0.011(4) -0.009(4) 0.004(4)
C35 0.119(10) 0.087(8) 0.077(6) 0.002(5) 0.041(6) -0.031(7)
C36 0.065(6) 0.097(8) 0.074(6) -0.004(5) 0.030(5) -0.010(6)
C37 0.060(7) 0.081(7) 0.103(8) 0.011(6) 0.038(6) -0.002(6)
C38 0.069(7) 0.084(7) 0.060(5) -0.004(5) -0.005(4) -0.013(5)
C39 0.071(7) 0.071(6) 0.107(7) 0.025(5) 0.004(6) 0.033(5)
C40 0.116(9) 0.084(7) 0.064(5) -0.031(5) 0.035(5) -0.016(6)
C41 0.081(8) 0.090(8) 0.065(6) 0.007(5) -0.009(5) -0.014(6)
C42 0.068(7) 0.111(8) 0.089(7) -0.039(6) 0.032(5) -0.017(6)
C43 0.088(8) 0.100(8) 0.085(7) -0.010(6) 0.003(6) 0.008(7)
N1 0.030(3) 0.018(2) 0.021(2) -0.0029(18) 0.0001(19) -0.003(2)
N2 0.026(3) 0.027(3) 0.018(2) 0.0010(19) -0.0022(18) -0.001(2)
N3 0.038(3) 0.023(3) 0.020(2) 0.0008(19) 0.000(2) -0.003(2)
N4 0.063(4) 0.026(3) 0.023(2) -0.003(2) 0.000(2) 0.000(3)
N5 0.060(4) 0.028(3) 0.021(2) -0.002(2) -0.002(2) 0.006(3)
N6 0.071(4) 0.025(3) 0.021(2) -0.004(2) 0.003(2) 0.006(3)
N7 0.067(4) 0.036(3) 0.017(2) 0.005(2) -0.005(2) 0.011(3)
N8 0.040(3) 0.025(3) 0.019(2) -0.0024(19) 0.004(2) -0.001(2)
O1 0.057(3) 0.042(3) 0.030(2) 0.012(2) -0.006(2) 0.001(2)
O2 0.058(3) 0.027(2) 0.050(3) -0.014(2) 0.015(2) 0.002(2)
O3 0.056(4) 0.050(3) 0.054(3) 0.000(2) 0.013(3) -0.008(3)
O4 0.038(3) 0.035(3) 0.062(3) -0.003(2) -0.008(2) 0.009(2)
O5 0.049(3) 0.039(3) 0.055(3) -0.021(2) -0.003(2) -0.001(2)
O6 0.057(3) 0.052(3) 0.050(3) -0.012(2) 0.017(2) -0.006(3)
O7 0.067(4) 0.045(3) 0.040(2) 0.010(2) 0.022(2) 0.009(3)
O8 0.063(3) 0.030(2) 0.048(3) 0.009(2) 0.023(2) 0.012(2)
O9 0.043(3) 0.039(3) 0.041(2) 0.005(2) 0.000(2) -0.004(2)
O10 0.072(5) 0.073(4) 0.095(5) -0.009(3) 0.009(4) 0.007(4)
O11 0.056(5) 0.121(6) 0.168(7) 0.059(5) 0.043(5) 0.027(4)
P1 0.0407(11) 0.0304(9) 0.0419(9) -0.0074(7) -0.0001(8) 0.0011(8)
P2 0.0507(11) 0.0263(8) 0.0348(8) 0.0056(7) 0.0119(8) 0.0046(8)
Cl1 0.0340(8) 0.0290(7) 0.0218(6) 0.0005(5) 0.0029(6) -0.0020(7)
Re1 0.03366(15) 0.02000(13) 0.02110(12) 0.00015(9) 0.00084(9) -0.00135(11)

loop_
_atom_type_symbol
_atom_type_description
_atom_type_scat_dispersion_real
_atom_type_scat_dispersion_imag
_atom_type_scat_source
C C 0.0033 0.0016 'International Tables Vol C Tables 4.2.6.8 and 6.1.1.4'
H H 0 0 'International Tables Vol C Tables 4.2.6.8 and 6.1.1.4'
N N 0.0061 0.0033 'International Tables Vol C Tables 4.2.6.8 and 6.1.1.4'
O O 0.0106 0.006 'International Tables Vol C Tables 4.2.6.8 and 6.1.1.4'
P P 0.1023 0.0942 'International Tables Vol C Tables 4.2.6.8 and 6.1.1.4'
Cl Cl 0.1484 0.1585 'International Tables Vol C Tables 4.2.6.8 and 6.1.1.4'
Re Re -1.0185 7.231 'International Tables Vol C Tables 4.2.6.8 and 6.1.1.4'

loop_
_exptl_crystal_face_index_h
_exptl_crystal_face_index_k
_exptl_crystal_face_index_l
_exptl_crystal_face_perp_dist
4 -51 -2 0.0082
-4 52 1 0.0263
6 -10 -16 0.0487
-2 -26 15 0.0323
13 0 4 0.0084
-13 -23 -2 0.0377
-8 -15 -11 0.0459

loop_
_geom_angle_atom_site_label_1
_geom_angle_atom_site_label_2
_geom_angle_atom_site_label_3
_geom_angle
O1 C1 Re1 178.1(5)
O2 C2 Re1 177.2(5)
O3 C3 Re1 177.7(6)
N1 C4 C5 123.7(5)
C4 C5 C6 119.0(5)
C5 C6 C7 118.0(5)
C5 C6 C15 122.1(5)
C7 C6 C15 119.8(5)
C8 C7 C6 119.6(5)
N1 C8 C7 122.3(5)
N1 C8 C9 115.3(5)
C7 C8 C9 122.4(5)
N2 C9 C10 122.3(4)
N2 C9 C8 114.5(5)
C10 C9 C8 123.2(5)
C9 C10 C11 120.0(5)
C10 C11 C12 117.4(5)
C10 C11 C14 123.3(5)
C12 C11 C14 119.3(5)
C13 C12 C11 119.9(5)
N2 C13 C12 123.0(5)
N6 C14 C17 107.8(5)
N6 C14 C11 121.4(5)
C17 C14 C11 130.8(4)
N5 C15 C16 108.8(5)
N5 C15 C6 123.1(5)
C16 C15 C6 128.1(5)
N3 C16 C15 105.2(5)
N8 C17 C14 105.3(4)
C19 C18 C23 120.5(5)
C19 C18 N3 119.8(5)
C23 C18 N3 119.6(5)
C20 C19 C18 118.9(5)
C21 C20 C19 121.3(5)
C22 C21 C20 118.5(6)
C22 C21 C31 120.5(5)
C20 C21 C31 121.0(5)
C23 C22 C21 121.6(5)
C22 C23 C18 119.2(5)
C25 C24 P2 113.9(4)
C30 C25 C26 118.8(5)
C30 C25 C24 119.6(5)
C26 C25 C24 121.6(5)
C27 C26 C25 120.1(5)
C26 C27 C28 120.2(5)
C29 C28 C27 119.9(5)
C29 C28 N8 119.6(5)
C27 C28 N8 120.6(5)
C30 C29 C28 120.2(5)
C29 C30 C25 120.9(5)
C21 C31 P1 111.7(4)
O8 C32 C40 109.4(7)
O4 C33 C39 108.2(7)
C38 C34 O9 108.7(6)
O6 C36 C35 111.2(8)
O11 C37 O10 120.9(11)
O11 C37 C42 128.3(10)
O10 C37 C42 110.7(9)
C43 C41 O10 107.2(7)
C4 N1 C8 117.3(5)
C4 N1 Re1 125.4(4)
C8 N1 Re1 117.2(3)
C13 N2 C9 117.3(5)
C13 N2 Re1 124.7(4)
C9 N2 Re1 118.0(3)
N4 N3 C16 109.4(4)
N4 N3 C18 122.4(4)
C16 N3 C18 128.2(4)
N5 N4 N3 108.2(4)
N4 N5 C15 108.4(5)
N7 N6 C14 110.4(5)
N6 N7 N8 106.5(4)
C17 N8 N7 110.0(5)
C17 N8 C28 130.9(5)
N7 N8 C28 119.0(4)
C33 O4 P1 118.7(5)
C36 O6 P1 121.6(5)
C32 O8 P2 122.6(4)
C34 O9 P2 116.7(4)
C37 O10 C41 119.0(8)
O5 P1 O6 113.1(3)
O5 P1 O4 114.9(3)
O6 P1 O4 104.5(3)
O5 P1 C31 115.7(3)
O6 P1 C31 105.8(3)
O4 P1 C31 101.4(3)
O7 P2 O9 115.4(3)
O7 P2 O8 109.9(2)
O9 P2 O8 106.4(3)
O7 P2 C24 115.8(3)
O9 P2 C24 102.3(3)
O8 P2 C24 106.2(3)
C1 Re1 C3 88.3(3)
C1 Re1 C2 85.0(2)
C3 Re1 C2 89.6(3)
C1 Re1 N2 99.91(19)
C3 Re1 N2 92.6(2)
C2 Re1 N2 174.66(19)
C1 Re1 N1 174.10(19)
C3 Re1 N1 94.7(2)
C2 Re1 N1 100.11(19)
N2 Re1 N1 74.87(15)
C1 Re1 Cl1 93.53(19)
C3 Re1 Cl1 174.83(19)
C2 Re1 Cl1 95.37(18)
N2 Re1 Cl1 82.31(13)
N1 Re1 Cl1 83.12(13)

loop_
_geom_bond_atom_site_label_1
_geom_bond_atom_site_label_2
_geom_bond_distance
C1 O1 1.155(7)
C1 Re1 1.912(6)
C2 O2 1.147(7)
C2 Re1 1.931(6)
C3 O3 1.131(8)
C3 Re1 1.915(7)
C4 N1 1.339(6)
C4 C5 1.373(8)
C5 C6 1.381(8)
C6 C7 1.394(7)
C6 C15 1.470(8)
C7 C8 1.377(8)
C8 N1 1.353(7)
C8 C9 1.487(7)
C9 N2 1.359(7)
C9 C10 1.389(7)
C10 C11 1.390(7)
C11 C12 1.402(8)
C11 C14 1.451(8)
C12 C13 1.371(8)
C13 N2 1.358(6)
C14 N6 1.344(6)
C14 C17 1.377(8)
C15 N5 1.363(6)
C15 C16 1.360(8)
C16 N3 1.362(6)
C17 N8 1.340(7)
C18 C19 1.388(7)
C18 C23 1.387(8)
C18 N3 1.417(7)
C19 C20 1.391(8)
C20 C21 1.379(8)
C21 C22 1.385(8)
C21 C31 1.511(8)
C22 C23 1.377(8)
C24 C25 1.522(8)
C24 P2 1.790(6)
C25 C30 1.380(8)
C25 C26 1.402(8)
C26 C27 1.376(8)
C27 C28 1.382(8)
C28 C29 1.379(7)
C28 N8 1.415(7)
C29 C30 1.370(8)
C31 P1 1.793(7)
C32 O8 1.449(8)
C32 C40 1.452(11)
C33 O4 1.454(9)
C33 C39 1.478(11)
C34 C38 1.457(11)
C34 O9 1.453(8)
C35 C36 1.487(13)
C36 O6 1.489(10)
C37 O11 1.223(12)
C37 O10 1.307(11)
C37 C42 1.491(13)
C41 C43 1.435(13)
C41 O10 1.504(9)
N1 Re1 2.169(4)
N2 Re1 2.154(4)
N3 N4 1.353(6)
N4 N5 1.308(7)
N6 N7 1.303(7)
N7 N8 1.370(6)
O4 P1 1.586(5)
O5 P1 1.459(4)
O6 P1 1.569(5)
O7 P2 1.471(4)
O8 P2 1.581(4)
O9 P2 1.577(5)
Cl1 Re1 2.4969(15)
